data_4001209
loop_
_publ_author_name
'Zhou, Yongkai'
'Adams, Stefan'
'Rao, R. Prasada'
'Edwards, Doreen D.'
'Neiman, Arkady'
'Pestereva, N.'

_publ_section_title
;
 Charge Transport by Polyatomic Anion Diffusion in Sc2(WO4)3
;
_journal_issue 20
_journal_name_full 'Chemistry of Materials'
_journal_page_first 6335
_journal_paper_doi 10.1021/cm800466y
_journal_volume 20
_journal_year 2008
_chemical_formula_sum 'O12 Sc6 W'
_chemical_formula_weight 645.57
_chemical_name_systematic ' ?'
_space_group_IT_number 148
_symmetry_cell_setting trigonal
_symmetry_space_group_name_Hall '-P 3*'
_symmetry_space_group_name_H-M 'R -3 :R'
_cell_angle_alpha 98.9226(17)
_cell_angle_beta 98.9226
_cell_angle_gamma 98.9226
_cell_formula_units_Z 1
_cell_length_a 6.13563(10)
_cell_length_b 6.13563
_cell_length_c 6.13563
_cell_volume 221.594(4)
_pd_block_id 2008-01-25T12:33|T1300KF2PHASE_phase2|Zhou_Yongkai||
_pd_phase_name Sc6WO12
_cod_data_source_file cm800466y_si_027.cif
_cod_data_source_block T1300KF2PHASE_phase_2
_cod_depositor_comments
;
The following automatic conversions were performed:

'_geom_bond_publ_flag' value 'N' changed to 'n' according to
/home/saulius/struct/CIF-dictionaries/cif_core.dic dictionary named
'cif_core.dic' version 2.4.1 from 2010-06-29 (36
times).

'_geom_angle_publ_flag' value 'N' changed to 'n' according
to /home/saulius/struct/CIF-dictionaries/cif_core.dic dictionary
named 'cif_core.dic' version 2.4.1 from 2010-06-29 (39 times).

Automatic conversion script
Id: cif_fix_values 1715 2011-07-08 13:25:40Z adriana 
;
_cod_original_cell_volume 221.594(10)
_cod_original_sg_symbol_H-M 'R -3'
_cod_database_code 4001209

loop_
_symmetry_equiv_pos_site_id
_symmetry_equiv_pos_as_xyz
1 +x,+y,+z
2 +z,+x,+y
3 +y,+z,+x
-1 -x,-y,-z
-2 -z,-x,-y
-3 -y,-z,-x

loop_
_atom_site_type_symbol
_atom_site_label
_atom_site_fract_x
_atom_site_fract_y
_atom_site_fract_z
_atom_site_occupancy
_atom_site_thermal_displace_type
_atom_site_U_iso_or_equiv
_atom_site_symmetry_multiplicity
W+ W1 0.0 0.0 0.0 1.0 Uiso 0.069(10) 1
Sc Sc2 0.1445(33) 0.3187(30) 0.6142(30) 1.0 Uiso 0.017(7) 6
O- O3 -0.003(12) 0.044(14) 0.291(5) 1.0 Uiso 0.107(17) 6
O- O4 0.432(11) 0.509(11) 0.846(6) 1.0 Uiso 0.107(17) 6

loop_
_atom_type_symbol
_atom_type_number_in_cell
W+ 1.0
Sc 6.0
O- 12.0

loop_
_geom_angle_atom_site_label_1
_geom_angle_atom_site_label_2
_geom_angle_atom_site_label_3
_geom_angle
_geom_angle_site_symmetry_1
_geom_angle_site_symmetry_3
_geom_angle_publ_flag
O3 W1 O3 92.4(14) 1_555 2_555 n
O3 W1 O3 92.4(14) 1_555 3_555 n
O3 W1 O3 180.0 1_555 -1_555 n
O3 W1 O3 87.6(14) 1_555 -2_555 n
O3 W1 O3 87.6(14) 1_555 -3_555 n
O3 W1 O3 92.4(14) 2_555 3_555 n
O3 W1 O3 87.6(14) 2_555 -1_555 n
O3 W1 O3 180.0 2_555 -2_555 n
O3 W1 O3 87.6(14) 2_555 -3_555 n
O3 W1 O3 87.6(14) 3_555 -1_555 n
O3 W1 O3 87.6(14) 3_555 -2_555 n
O3 W1 O3 180.0 3_555 -3_555 n
O3 W1 O3 92.4(14) -1_555 -2_555 n
O3 W1 O3 92.4(14) -1_555 -3_555 n
O3 W1 O3 92.4(14) -2_555 -3_555 n
O3 Sc2 O3 68.4(18) 1_555 -1_556 n
O3 Sc2 O4 148.6(27) 1_555 1_555 n
O3 Sc2 O4 81.0(26) 1_555 2_455 n
O3 Sc2 O4 99.8(26) 1_555 -2_666 n
O3 Sc2 O4 80.5(27) 1_555 -3_666 n
O3 Sc2 O4 113.9(22) -1_556 1_555 n
O3 Sc2 O4 102(4) -1_556 2_455 n
O3 Sc2 O4 160.7(32) -1_556 -2_666 n
O3 Sc2 O4 84.5(21) -1_556 -3_666 n
O4 Sc2 O4 126.2(21) 1_555 2_455 n
O4 Sc2 O4 84.3(16) 1_555 -2_666 n
O4 Sc2 O4 68.9(26) 1_555 -3_666 n
O4 Sc2 O4 60.1(26) 2_455 -2_666 n
O4 Sc2 O4 156.4(29) 2_455 -3_666 n
O4 Sc2 O4 109.2(29) -2_666 -3_666 n
W1 O3 Sc2 139.3(26) 1_555 1_555 n
W1 O3 Sc2 107.9(29) 1_555 -1_556 n
Sc2 O3 Sc2 111.6(18) 1_555 -1_556 n
Sc2 O4 Sc2 106.3(33) 1_555 3_556 n
Sc2 O4 Sc2 90.8(19) 1_555 -2_666 n
Sc2 O4 Sc2 115(4) 1_555 -3_666 n
Sc2 O4 Sc2 96(4) 3_556 -2_666 n
Sc2 O4 Sc2 119.9(26) 3_556 -3_666 n
Sc2 O4 Sc2 123.7(29) -2_666 -3_666 n

loop_
_geom_bond_atom_site_label_1
_geom_bond_atom_site_label_2
_geom_bond_distance
_geom_bond_site_symmetry_2
_geom_bond_publ_flag
W1 Sc2 3.430(19) 1_554 n
W1 Sc2 3.430(19) 2_455 n
W1 Sc2 3.430(19) 3_545 n
W1 Sc2 3.430(19) -1_556 n
W1 Sc2 3.430(19) -2_655 n
W1 Sc2 3.430(19) -3_565 n
W1 O3 1.764(29) 1_555 n
W1 O3 1.764(29) 2_555 n
W1 O3 1.764(29) 3_555 n
W1 O3 1.764(29) -1_555 n
W1 O3 1.764(29) -2_555 n
W1 O3 1.764(29) -3_555 n
Sc2 W1 3.430(19) 1_556 n
Sc2 Sc2 3.392(16) 2_455 n
Sc2 Sc2 3.392(16) 3_556 n
Sc2 Sc2 3.39(4) -1_566 n
Sc2 Sc2 3.452(19) -2_656 n
Sc2 Sc2 3.330(31) -2_666 n
Sc2 Sc2 3.452(19) -3_566 n
Sc2 Sc2 3.330(31) -3_666 n
Sc2 O3 2.35(5) 1_555 n
Sc2 O3 2.55(10) 3_556 n
Sc2 O3 2.45(5) -1_556 n
Sc2 O4 2.14(4) 1_555 n
Sc2 O4 2.10(5) 2_455 n
Sc2 O4 1.81(8) -2_666 n
Sc2 O4 2.52(7) -3_666 n
O3 W1 1.764(29) 1_555 n
O3 Sc2 2.35(5) 1_555 n
O3 Sc2 2.55(10) 2_455 n
O3 Sc2 2.45(5) -1_556 n
O4 Sc2 2.14(4) 1_555 n
O4 Sc2 2.10(5) 3_556 n
O4 Sc2 2.52(7) -2_666 n
O4 Sc2 1.81(8) -3_666 n
O4 O4 1.98(8) -1_667 n

loop_
_pd_block_diffractogram_id
2008-01-25T12:33|T1300KF2PHASE_H_01|Zhou_Yongkai|
